data_4023275
loop_
_publ_author_name
'Yangping Liu'
'Frederick A. Villamena'
'Jian Sun'
'Yingkai Xu'
'Ilirian Dhimitruka'
'Jay L. Zweier'

_publ_section_title
;
 Synthesis and Characterization of Ester-Derivatized
 Tetrathiatriarylmethyl Radicals as Intracellular Oxygen Probes
;
_journal_name_full 'Journal of Organic Chemistry'
_journal_page_first 1490
_journal_page_last 1497
_journal_paper_doi 10.1021/jo7022747
_journal_volume 73
_journal_year 2008
_chemical_absolute_configuration unk
_chemical_compound_source 'synthesis as described'
_chemical_formula_moiety 'C43 H45 O6 S12, 3(C H2 Cl2)'
_chemical_formula_sum 'C46 H51 Cl6 O6 S12'
_chemical_formula_weight 1297.29
_chemical_name_common 'Zweier 1546'
_chemical_name_systematic
;
 ?
;
_space_group_IT_number 146
_symmetry_cell_setting trigonal
_symmetry_Int_Tables_number 146
_symmetry_space_group_name_Hall 'R 3'
_symmetry_space_group_name_H-M 'R 3 :H'
_atom_sites_solution_hydrogens geom
_atom_sites_solution_primary direct
_atom_sites_solution_secondary difmap
_audit_conform_dict_location ftp://ftp.iucr.org/pub/cif_core.dic
_audit_conform_dict_name cif_core.dic
_audit_conform_dict_version 2.3
_audit_creation_date 2007-04-19T11:24:51-00:00
_audit_creation_method 'WinGX routine CIF_UPDATE'
_cell_angle_alpha 90
_cell_angle_beta 90
_cell_angle_gamma 120
_cell_formula_units_Z 3
_cell_length_a 21.2273(3)
_cell_length_b 21.2273(3)
_cell_length_c 11.3541(2)
_cell_measurement_reflns_used 2265
_cell_measurement_temperature 150(2)
_cell_measurement_theta_max 27.485
_cell_measurement_theta_min 2.037
_cell_measurement_wavelength 0.71073
_cell_volume 4430.70(12)
_computing_cell_refinement 'HKL Scalepack (Otwinowski & Minor 1997)'
_computing_data_collection 'Collect (Nonius BV, 1997-2000)'
_computing_data_reduction 'HKL Denzo and Scalepack (Otwinowski & Minor 1997)'
_computing_molecular_graphics 'Ortep-3 for Windows (Farrugia, 1997)'
_computing_publication_material 'WinGX publication routines (Farrugia, 1999)'
_computing_structure_refinement 'SHELXL-97 (Sheldrick, 1997)'
_computing_structure_solution 'SHELXS-86 (Sheldrick, 1986)'
_diffrn_ambient_temperature 150(2)
_diffrn_detector 'CCD plate'
_diffrn_detector_area_resol_mean 9
_diffrn_measured_fraction_theta_full 0.999
_diffrn_measured_fraction_theta_max 0.999
_diffrn_measurement_device '95mm CCD camera on \k-goniostat'
_diffrn_measurement_device_type 'Nonius KappaCCD'
_diffrn_measurement_method 'phi and omega scans'
_diffrn_orient_matrix_type 'by Nonius Collect from scalepack cell'
_diffrn_orient_matrix_UB_11 0.258598E-1
_diffrn_orient_matrix_UB_12 -0.413695E-1
_diffrn_orient_matrix_UB_13 -0.240596E-1
_diffrn_orient_matrix_UB_21 0.245763E-1
_diffrn_orient_matrix_UB_22 -0.37974E-1
_diffrn_orient_matrix_UB_23 0.302161E-1
_diffrn_orient_matrix_UB_31 -0.74363E-1
_diffrn_orient_matrix_UB_32 -0.471776E-1
_diffrn_orient_matrix_UB_33 0.11928E-2
_diffrn_radiation_monochromator graphite
_diffrn_radiation_probe x-ray
_diffrn_radiation_type MoK\a
_diffrn_radiation_wavelength 0.71073
_diffrn_reflns_av_R_equivalents 0.041
_diffrn_reflns_limit_h_max 27
_diffrn_reflns_limit_h_min -27
_diffrn_reflns_limit_k_max 23
_diffrn_reflns_limit_k_min -23
_diffrn_reflns_limit_l_max 14
_diffrn_reflns_limit_l_min -14
_diffrn_reflns_number 30981
_diffrn_reflns_theta_full 27.47
_diffrn_reflns_theta_max 27.47
_diffrn_reflns_theta_min 2.85
_diffrn_source 'Enraf Nonius FR590'
_exptl_absorpt_coefficient_mu 0.759
_exptl_absorpt_correction_type none
_exptl_crystal_colour 'dark purple-brown'
_exptl_crystal_density_diffrn 1.459
_exptl_crystal_density_method 'not measured'
_exptl_crystal_description rod
_exptl_crystal_F_000 2007
_exptl_crystal_size_max 0.35
_exptl_crystal_size_mid 0.15
_exptl_crystal_size_min 0.12
_refine_diff_density_max 0.644
_refine_diff_density_min -0.802
_refine_diff_density_rms 0.081
_refine_ls_abs_structure_details 'Flack H D (1983), Acta Cryst. A39, 876-881'
_refine_ls_abs_structure_Flack 0.27(9)
_refine_ls_extinction_method none
_refine_ls_goodness_of_fit_ref 1.039
_refine_ls_hydrogen_treatment constr
_refine_ls_matrix_type full
_refine_ls_number_parameters 217
_refine_ls_number_reflns 4526
_refine_ls_number_restraints 1
_refine_ls_restrained_S_all 1.038
_refine_ls_R_factor_all 0.0521
_refine_ls_R_factor_gt 0.0442
_refine_ls_shift/su_max 0.001
_refine_ls_shift/su_mean 0
_refine_ls_structure_factor_coef Fsqd
_refine_ls_weighting_details 'w=1/[\s^2^(Fo^2^)+(0.0735P)^2^+9.1446P] where P=(Fo^2^+2Fc^2^)/3'
_refine_ls_weighting_scheme calc
_refine_ls_wR_factor_gt 0.1135
_refine_ls_wR_factor_ref 0.1189
_reflns_number_gt 4077
_reflns_number_total 4526
_reflns_threshold_expression >2sigma(I)
_cod_data_source_file jo7022747-File001.cif
_cod_data_source_block Zweier1546
_cod_original_sg_symbol_H-M 'R 3'
_cod_database_code 4023275

loop_
_symmetry_equiv_pos_as_xyz
'x, y, z'
'-y, x-y, z'
'-x+y, -x, z'
'x+2/3, y+1/3, z+1/3'
'-y+2/3, x-y+1/3, z+1/3'
'-x+y+2/3, -x+1/3, z+1/3'
'x+1/3, y+2/3, z+2/3'
'-y+1/3, x-y+2/3, z+2/3'
'-x+y+1/3, -x+2/3, z+2/3'

loop_
_atom_site_label
_atom_site_type_symbol
_atom_site_fract_x
_atom_site_fract_y
_atom_site_fract_z
_atom_site_U_iso_or_equiv
_atom_site_adp_type
_atom_site_occupancy
_atom_site_symmetry_multiplicity
_atom_site_calc_flag
_atom_site_refinement_flags
_atom_site_disorder_assembly
_atom_site_disorder_group
C1 C 0.6667 0.3333 0.6283(5) 0.0166(10) Uani 1 3 d S . .
C2 C 0.74275(16) 0.35357(17) 0.6273(3) 0.0169(6) Uani 1 1 d . . .
C3 C 0.76888(16) 0.31839(16) 0.7024(3) 0.0167(6) Uani 1 1 d . . .
C4 C 0.84268(17) 0.33931(17) 0.7046(3) 0.0190(6) Uani 1 1 d . . .
C5 C 0.89200(17) 0.39281(17) 0.6275(3) 0.0181(6) Uani 1 1 d . . .
C6 C 0.86637(17) 0.42770(17) 0.5513(3) 0.0186(6) Uani 1 1 d . . .
C7 C 0.79379(16) 0.40989(16) 0.5537(3) 0.0162(6) Uani 1 1 d . . .
C8 C 0.78478(19) 0.26508(19) 0.9024(3) 0.0243(7) Uani 1 1 d . . .
C9 C 0.7982(2) 0.3253(2) 0.9890(4) 0.0379(9) Uani 1 1 d . . .
H9A H 0.7535 0.3115 1.0334 0.057 Uiso 1 1 calc R . .
H9B H 0.8126 0.3705 0.9458 0.057 Uiso 1 1 calc R . .
H9C H 0.8371 0.3328 1.0437 0.057 Uiso 1 1 calc R . .
C10 C 0.7653(2) 0.1943(2) 0.9661(4) 0.0356(9) Uani 1 1 d . . .
H10A H 0.8034 0.2032 1.0235 0.053 Uiso 1 1 calc R . .
H10B H 0.7613 0.158 0.9087 0.053 Uiso 1 1 calc R . .
H10C H 0.7188 0.1762 1.007 0.053 Uiso 1 1 calc R . .
C11 C 0.84434(18) 0.48177(19) 0.3549(3) 0.0247(7) Uani 1 1 d . . .
C12 C 0.8635(2) 0.5529(2) 0.2927(3) 0.0347(9) Uani 1 1 d . . .
H12A H 0.9082 0.5695 0.2468 0.052 Uiso 1 1 calc R . .
H12B H 0.871 0.5898 0.3514 0.052 Uiso 1 1 calc R . .
H12C H 0.8237 0.545 0.2399 0.052 Uiso 1 1 calc R . .
C13 C 0.8244(2) 0.4205(2) 0.2675(4) 0.0363(9) Uani 1 1 d . . .
H13A H 0.7828 0.4135 0.2201 0.054 Uiso 1 1 calc R . .
H13B H 0.8115 0.3755 0.3103 0.054 Uiso 1 1 calc R . .
H13C H 0.8659 0.4329 0.2158 0.054 Uiso 1 1 calc R . .
C14 C 0.97024(17) 0.41579(18) 0.6220(3) 0.0229(7) Uani 1 1 d . . .
C15 C 1.0601(2) 0.3870(3) 0.6751(4) 0.0374(9) Uani 1 1 d . . .
H15A H 1.0793 0.3924 0.5949 0.056 Uiso 1 1 calc R . .
H15B H 1.0649 0.3489 0.7162 0.056 Uiso 1 1 calc R . .
H15C H 1.0877 0.4331 0.7175 0.056 Uiso 1 1 calc R . .
O1 O 1.01593(13) 0.47136(14) 0.5763(3) 0.0336(6) Uani 1 1 d . . .
O2 O 0.98458(13) 0.36695(14) 0.6701(2) 0.0286(5) Uani 1 1 d . . .
S1 S 0.71201(4) 0.24866(4) 0.79998(7) 0.02267(18) Uani 1 1 d . . .
S2 S 0.86581(4) 0.29298(5) 0.81055(7) 0.02478(19) Uani 1 1 d . . .
S3 S 0.76877(4) 0.45786(4) 0.45598(7) 0.02196(18) Uani 1 1 d . . .
S4 S 0.92073(5) 0.49472(4) 0.44752(7) 0.02527(19) Uani 1 1 d . . .
Cl1 Cl 0.71213(12) 0.04490(10) 0.70784(16) 0.0898(5) Uani 1 1 d . . .
Cl2 Cl 0.83223(16) 0.1338(2) 0.5529(3) 0.1728(17) Uani 1 1 d . . .
C1A C 0.7553(4) 0.1214(4) 0.6161(6) 0.0714(16) Uani 1 1 d . . .
H1A1 H 0.7209 0.1168 0.5532 0.086 Uiso 1 1 calc R . .
H1A2 H 0.7668 0.1652 0.6629 0.086 Uiso 1 1 calc R . .

loop_
_atom_site_aniso_label
_atom_site_aniso_U_11
_atom_site_aniso_U_22
_atom_site_aniso_U_33
_atom_site_aniso_U_23
_atom_site_aniso_U_13
_atom_site_aniso_U_12
C1 0.0169(15) 0.0169(15) 0.016(2) 0 0 0.0085(8)
C2 0.0165(13) 0.0177(14) 0.0182(14) -0.0016(11) -0.0006(11) 0.0100(12)
C3 0.0179(14) 0.0164(14) 0.0167(14) 0.0003(11) -0.0010(11) 0.0093(12)
C4 0.0214(15) 0.0203(15) 0.0169(15) -0.0018(11) -0.0025(11) 0.0117(13)
C5 0.0183(14) 0.0151(13) 0.0211(15) -0.0046(11) -0.0022(11) 0.0084(11)
C6 0.0167(14) 0.0172(14) 0.0213(15) -0.0008(12) 0.0018(12) 0.0081(12)
C7 0.0162(14) 0.0163(14) 0.0182(15) -0.0003(11) -0.0002(11) 0.0096(12)
C8 0.0265(17) 0.0275(17) 0.0223(17) 0.0031(13) 0.0004(13) 0.0160(14)
C9 0.046(2) 0.044(2) 0.026(2) -0.0101(16) -0.0043(16) 0.024(2)
C10 0.041(2) 0.041(2) 0.031(2) 0.0144(17) 0.0005(17) 0.0254(19)
C11 0.0252(16) 0.0285(17) 0.0230(17) 0.0065(13) 0.0050(13) 0.0153(14)
C12 0.041(2) 0.034(2) 0.032(2) 0.0158(16) 0.0126(16) 0.0214(18)
C13 0.044(2) 0.044(2) 0.028(2) -0.0001(16) 0.0040(16) 0.0276(19)
C14 0.0188(15) 0.0287(17) 0.0188(16) -0.0049(12) -0.0009(12) 0.0100(14)
C15 0.0257(18) 0.052(2) 0.045(2) -0.0060(18) -0.0085(16) 0.0274(18)
O1 0.0173(11) 0.0305(14) 0.0482(16) 0.0039(12) 0.0023(11) 0.0082(11)
O2 0.0181(11) 0.0345(14) 0.0364(14) 0.0017(11) -0.0011(10) 0.0156(11)
S1 0.0198(4) 0.0250(4) 0.0223(4) 0.0084(3) 0.0006(3) 0.0106(3)
S2 0.0229(4) 0.0298(4) 0.0255(4) 0.0048(3) -0.0027(3) 0.0161(3)
S3 0.0222(4) 0.0244(4) 0.0227(4) 0.0078(3) 0.0040(3) 0.0142(3)
S4 0.0206(4) 0.0241(4) 0.0293(4) 0.0072(3) 0.0084(3) 0.0098(3)
Cl1 0.1174(15) 0.0757(11) 0.0761(11) 0.0081(8) 0.0066(10) 0.0481(11)
Cl2 0.1140(19) 0.309(5) 0.131(2) 0.079(3) 0.0668(17) 0.133(3)
C1A 0.087(4) 0.083(4) 0.063(3) -0.002(3) -0.006(3) 0.057(4)

loop_
_atom_type_symbol
_atom_type_description
_atom_type_scat_dispersion_real
_atom_type_scat_dispersion_imag
_atom_type_scat_source
C C 0.0033 0.0016 'International Tables Vol C Tables 4.2.6.8 and 6.1.1.4'
H H 0 0 'International Tables Vol C Tables 4.2.6.8 and 6.1.1.4'
O O 0.0106 0.006 'International Tables Vol C Tables 4.2.6.8 and 6.1.1.4'
S S 0.1246 0.1234 'International Tables Vol C Tables 4.2.6.8 and 6.1.1.4'
Cl Cl 0.1484 0.1585 'International Tables Vol C Tables 4.2.6.8 and 6.1.1.4'

loop_
_geom_angle_atom_site_label_1
_geom_angle_atom_site_label_2
_geom_angle_atom_site_label_3
_geom_angle
_geom_angle_site_symmetry_1
_geom_angle_site_symmetry_3
_geom_angle_publ_flag
C2 C1 C2 119.994(8) . 3_665 ?
C2 C1 C2 119.994(9) . 2_655 ?
C2 C1 C2 119.994(8) 3_665 2_655 ?
C7 C2 C3 117.7(3) . . ?
C7 C2 C1 121.6(3) . . ?
C3 C2 C1 120.7(3) . . ?
C4 C3 C2 121.0(3) . . ?
C4 C3 S1 116.4(2) . . ?
C2 C3 S1 122.6(2) . . ?
C3 C4 C5 120.7(3) . . ?
C3 C4 S2 114.4(2) . . ?
C5 C4 S2 124.9(2) . . ?
C4 C5 C6 118.7(3) . . ?
C4 C5 C14 123.6(3) . . ?
C6 C5 C14 117.7(3) . . ?
C7 C6 C5 120.7(3) . . ?
C7 C6 S4 115.0(2) . . ?
C5 C6 S4 124.4(2) . . ?
C6 C7 C2 121.1(3) . . ?
C6 C7 S3 116.4(2) . . ?
C2 C7 S3 122.4(2) . . ?
C9 C8 C10 111.4(3) . . ?
C9 C8 S1 110.9(3) . . ?
C10 C8 S1 109.1(3) . . ?
C9 C8 S2 110.1(3) . . ?
C10 C8 S2 109.6(2) . . ?
S1 C8 S2 105.49(17) . . ?
C8 C9 H9A 109.5 . . ?
C8 C9 H9B 109.5 . . ?
H9A C9 H9B 109.5 . . ?
C8 C9 H9C 109.5 . . ?
H9A C9 H9C 109.5 . . ?
H9B C9 H9C 109.5 . . ?
C8 C10 H10A 109.5 . . ?
C8 C10 H10B 109.5 . . ?
H10A C10 H10B 109.5 . . ?
C8 C10 H10C 109.5 . . ?
H10A C10 H10C 109.5 . . ?
H10B C10 H10C 109.5 . . ?
C13 C11 C12 111.6(3) . . ?
C13 C11 S3 110.0(3) . . ?
C12 C11 S3 109.2(2) . . ?
C13 C11 S4 110.5(3) . . ?
C12 C11 S4 109.8(3) . . ?
S3 C11 S4 105.61(17) . . ?
C11 C12 H12A 109.5 . . ?
C11 C12 H12B 109.5 . . ?
H12A C12 H12B 109.5 . . ?
C11 C12 H12C 109.5 . . ?
H12A C12 H12C 109.5 . . ?
H12B C12 H12C 109.5 . . ?
C11 C13 H13A 109.5 . . ?
C11 C13 H13B 109.5 . . ?
H13A C13 H13B 109.5 . . ?
C11 C13 H13C 109.5 . . ?
H13A C13 H13C 109.5 . . ?
H13B C13 H13C 109.5 . . ?
O1 C14 O2 123.4(3) . . ?
O1 C14 C5 124.1(3) . . ?
O2 C14 C5 112.4(3) . . ?
O2 C15 H15A 109.5 . . ?
O2 C15 H15B 109.5 . . ?
H15A C15 H15B 109.5 . . ?
O2 C15 H15C 109.5 . . ?
H15A C15 H15C 109.5 . . ?
H15B C15 H15C 109.5 . . ?
C14 O2 C15 116.1(3) . . ?
C3 S1 C8 94.67(15) . . ?
C4 S2 C8 95.15(14) . . ?
C7 S3 C11 94.58(15) . . ?
C6 S4 C11 95.13(15) . . ?
Cl2 C1A Cl1 114.6(4) . . ?
Cl2 C1A H1A1 108.6 . . ?
Cl1 C1A H1A1 108.6 . . ?
Cl2 C1A H1A2 108.6 . . ?
Cl1 C1A H1A2 108.6 . . ?
H1A1 C1A H1A2 107.6 . . ?

loop_
_geom_bond_atom_site_label_1
_geom_bond_atom_site_label_2
_geom_bond_distance
_geom_bond_site_symmetry_2
_geom_bond_publ_flag
C1 C2 1.449(3) . ?
C1 C2 1.449(3) 3_665 ?
C1 C2 1.449(3) 2_655 ?
C2 C7 1.416(5) . ?
C2 C3 1.416(4) . ?
C3 C4 1.399(4) . ?
C3 S1 1.757(3) . ?
C4 C5 1.401(5) . ?
C4 S2 1.772(3) . ?
C5 C6 1.413(5) . ?
C5 C14 1.480(4) . ?
C6 C7 1.391(4) . ?
C6 S4 1.761(3) . ?
C7 S3 1.758(3) . ?
C8 C9 1.523(5) . ?
C8 C10 1.527(5) . ?
C8 S1 1.822(3) . ?
C8 S2 1.838(4) . ?
C9 H9A 0.98 . ?
C9 H9B 0.98 . ?
C9 H9C 0.98 . ?
C10 H10A 0.98 . ?
C10 H10B 0.98 . ?
C10 H10C 0.98 . ?
C11 C13 1.519(5) . ?
C11 C12 1.526(5) . ?
C11 S3 1.826(3) . ?
C11 S4 1.835(4) . ?
C12 H12A 0.98 . ?
C12 H12B 0.98 . ?
C12 H12C 0.98 . ?
C13 H13A 0.98 . ?
C13 H13B 0.98 . ?
C13 H13C 0.98 . ?
C14 O1 1.207(4) . ?
C14 O2 1.334(4) . ?
C15 O2 1.440(4) . ?
C15 H15A 0.98 . ?
C15 H15B 0.98 . ?
C15 H15C 0.98 . ?
Cl1 C1A 1.753(7) . ?
Cl2 C1A 1.679(7) . ?
C1A H1A1 0.99 . ?
C1A H1A2 0.99 . ?

loop_
_geom_torsion_atom_site_label_1
_geom_torsion_atom_site_label_2
_geom_torsion_atom_site_label_3
_geom_torsion_atom_site_label_4
_geom_torsion
_geom_torsion_site_symmetry_1
_geom_torsion_site_symmetry_2
_geom_torsion_site_symmetry_3
_geom_torsion_site_symmetry_4
_geom_torsion_publ_flag
C2 C1 C2 C7 135.8(3) 3_665 . . . ?
C2 C1 C2 C7 -42.7(6) 2_655 . . . ?
C2 C1 C2 C3 -45.6(6) 3_665 . . . ?
C2 C1 C2 C3 135.9(3) 2_655 . . . ?
C7 C2 C3 C4 0.8(4) . . . . ?
C1 C2 C3 C4 -177.9(3) . . . . ?
C7 C2 C3 S1 179.0(2) . . . . ?
C1 C2 C3 S1 0.3(4) . . . . ?
C2 C3 C4 C5 -3.7(4) . . . . ?
S1 C3 C4 C5 178.0(2) . . . . ?
C2 C3 C4 S2 176.2(2) . . . . ?
S1 C3 C4 S2 -2.1(3) . . . . ?
C3 C4 C5 C6 3.0(4) . . . . ?
S2 C4 C5 C6 -177.0(2) . . . . ?
C3 C4 C5 C14 -177.8(3) . . . . ?
S2 C4 C5 C14 2.3(5) . . . . ?
C4 C5 C6 C7 0.7(4) . . . . ?
C14 C5 C6 C7 -178.6(3) . . . . ?
C4 C5 C6 S4 -178.8(2) . . . . ?
C14 C5 C6 S4 1.9(4) . . . . ?
C5 C6 C7 C2 -3.7(5) . . . . ?
S4 C6 C7 C2 175.9(2) . . . . ?
C5 C6 C7 S3 179.2(2) . . . . ?
S4 C6 C7 S3 -1.2(3) . . . . ?
C3 C2 C7 C6 2.9(5) . . . . ?
C1 C2 C7 C6 -178.4(3) . . . . ?
C3 C2 C7 S3 179.8(2) . . . . ?
C1 C2 C7 S3 -1.5(5) . . . . ?
C4 C5 C14 O1 -163.1(3) . . . . ?
C6 C5 C14 O1 16.2(5) . . . . ?
C4 C5 C14 O2 18.9(4) . . . . ?
C6 C5 C14 O2 -161.8(3) . . . . ?
O1 C14 O2 C15 5.7(5) . . . . ?
C5 C14 O2 C15 -176.3(3) . . . . ?
C4 C3 S1 C8 23.9(3) . . . . ?
C2 C3 S1 C8 -154.4(3) . . . . ?
C9 C8 S1 C3 84.4(3) . . . . ?
C10 C8 S1 C3 -152.5(3) . . . . ?
S2 C8 S1 C3 -34.78(18) . . . . ?
C3 C4 S2 C8 -20.7(3) . . . . ?
C5 C4 S2 C8 159.3(3) . . . . ?
C9 C8 S2 C4 -85.7(3) . . . . ?
C10 C8 S2 C4 151.5(3) . . . . ?
S1 C8 S2 C4 34.10(19) . . . . ?
C6 C7 S3 C11 22.8(3) . . . . ?
C2 C7 S3 C11 -154.2(3) . . . . ?
C13 C11 S3 C7 85.4(3) . . . . ?
C12 C11 S3 C7 -151.9(3) . . . . ?
S4 C11 S3 C7 -33.90(18) . . . . ?
C7 C6 S4 C11 -21.0(3) . . . . ?
C5 C6 S4 C11 158.6(3) . . . . ?
C13 C11 S4 C6 -85.3(3) . . . . ?
C12 C11 S4 C6 151.2(3) . . . . ?
S3 C11 S4 C6 33.62(19) . . . . ?
